data_1569386
loop_
_publ_author_name
'L&#xf6;we, Pawel'
'W&#xfc;nsche, Marius A'
'Purtscher, Felix R. S.'
'Gamper, Jakob'
'Hofer, Thomas S.'
'Wilm, Lukas F. B.'
'R&#xf6;thel, Maike B'
'Dielmann, Fabian'

_publ_section_title
;
 Terminal methylene phosphonium ions: precursors for transient
 monosubstituted phosphinocarbenes.
;
_journal_issue 29
_journal_name_full 'Chemical science'
_journal_page_first 7928
_journal_page_last 7935
_journal_paper_doi 10.1039/d3sc02899b
_journal_volume 14
_journal_year 2023
_chemical_formula_moiety 'C55 H73 N6 P'
_chemical_formula_sum 'C55 H73 N6 P'
_chemical_formula_weight 849.16
_space_group_crystal_system monoclinic
_space_group_IT_number 14
_space_group_name_Hall '-P 2yn'
_space_group_name_H-M_alt 'P 1 21/n 1'
_atom_sites_solution_hydrogens geom
_atom_sites_solution_primary direct
_audit_creation_date 2018-03-09
_audit_creation_method
;
Olex2 1.2
(compiled 2017.08.10 svn.r3458 for OlexSys, GUI svn.r5381)
;
_audit_update_record
;
2023-02-23 deposited with the CCDC.	2023-06-29 downloaded from the CCDC.
;
_cell_angle_alpha 90
_cell_angle_beta 104.9440(10)
_cell_angle_gamma 90
_cell_formula_units_Z 4
_cell_length_a 12.9765(2)
_cell_length_b 20.2016(4)
_cell_length_c 20.2590(4)
_cell_measurement_reflns_used 9868
_cell_measurement_temperature 100(2)
_cell_measurement_theta_max 28.31
_cell_measurement_theta_min 2.27
_cell_volume 5131.20(17)
_computing_cell_refinement 'SAINT v8.37A (Bruker, 2015)'
_computing_data_reduction 'SAINT v8.37A (Bruker, 2015)'
_computing_molecular_graphics 'Olex2 (Dolomanov et al., 2009)'
_computing_publication_material 'Olex2 (Dolomanov et al., 2009)'
_computing_structure_refinement 'ShelXL (Sheldrick, 2015)'
_computing_structure_solution 'SIR2004 (Burla et al., 2007)'
_diffrn_ambient_temperature 100
_diffrn_measured_fraction_theta_full 0.999
_diffrn_measured_fraction_theta_max 0.995
_diffrn_measurement_device_type 'Bruker APEX-II CCD'
_diffrn_measurement_method '\f and \w scans'
_diffrn_radiation_type MoK\a
_diffrn_radiation_wavelength 0.71073
_diffrn_reflns_av_R_equivalents 0.0642
_diffrn_reflns_av_unetI/netI 0.0460
_diffrn_reflns_Laue_measured_fraction_full 0.999
_diffrn_reflns_Laue_measured_fraction_max 0.995
_diffrn_reflns_limit_h_max 17
_diffrn_reflns_limit_h_min -17
_diffrn_reflns_limit_k_max 26
_diffrn_reflns_limit_k_min -26
_diffrn_reflns_limit_l_max 26
_diffrn_reflns_limit_l_min -26
_diffrn_reflns_number 73164
_diffrn_reflns_point_group_measured_fraction_full 0.999
_diffrn_reflns_point_group_measured_fraction_max 0.995
_diffrn_reflns_theta_full 25.242
_diffrn_reflns_theta_max 28.346
_diffrn_reflns_theta_min 1.449
_diffrn_standards_number 0
_exptl_absorpt_coefficient_mu 0.094
_exptl_absorpt_correction_T_max 1.0000
_exptl_absorpt_correction_T_min 0.6985
_exptl_absorpt_correction_type multi-scan
_exptl_absorpt_process_details
'SADABS-2016/2 (Bruker,2016/2) was used for absorption correction. wR2(int) was 0.1119 before and 0.0558 after correction. The Ratio of minimum to maximum transmission is 0.6985. The \l/2 correction factor is Not present.'
_exptl_crystal_colour yellow
_exptl_crystal_colour_primary yellow
_exptl_crystal_density_diffrn 1.099
_exptl_crystal_description block
_exptl_crystal_F_000 1840
_exptl_crystal_size_max 0.272
_exptl_crystal_size_mid 0.143
_exptl_crystal_size_min 0.112
_refine_diff_density_max 0.488
_refine_diff_density_min -0.323
_refine_diff_density_rms 0.054
_refine_ls_extinction_method none
_refine_ls_goodness_of_fit_ref 1.036
_refine_ls_hydrogen_treatment constr
_refine_ls_matrix_type full
_refine_ls_number_parameters 626
_refine_ls_number_reflns 12743
_refine_ls_number_restraints 18
_refine_ls_restrained_S_all 1.037
_refine_ls_R_factor_all 0.0869
_refine_ls_R_factor_gt 0.0606
_refine_ls_shift/su_max 0.001
_refine_ls_shift/su_mean 0.000
_refine_ls_structure_factor_coef Fsqd
_refine_ls_weighting_details 'w=1/[\s^2^(Fo^2^)+(0.0736P)^2^+2.3079P] where P=(Fo^2^+2Fc^2^)/3'
_refine_ls_weighting_scheme calc
_refine_ls_wR_factor_gt 0.1412
_refine_ls_wR_factor_ref 0.1534
_reflns_Friedel_coverage 0.000
_reflns_number_gt 9461
_reflns_number_total 12743
_reflns_threshold_expression 'I > 2\s(I)'
_cod_data_source_file d3sc02899b2.cif
_cod_data_source_block p21n_a
_cod_depositor_comments 'Adding full bibliography for 1569380--1569388.cif.'
_cod_database_code 1569386
_shelxl_version_number 2013-4
_shelx_space_group_comment
;
The symmetry employed for this shelxl refinement is uniquely defined
by the following loop, which should always be used as a source of
symmetry information in preference to the above space-group names.
They are only intended as comments.
;
_shelx_estimated_absorpt_t_max 0.990
_shelx_estimated_absorpt_t_min 0.975
_olex2_refinement_description
;
1. Fixed Uiso
 At 1.2 times of:
  All C(H) groups, All C(H,H) groups
 At 1.5 times of:
  All C(H,H,H) groups
2. Uiso/Uaniso restraints and constraints
Uanis(C38A) \\sim Ueq, Uanis(C42A) \\sim Ueq, Uanis(C43A) \\sim Ueq: with sigma
of 0.005 and sigma for terminal atoms of 0.01
3. Others
 Sof(H41A)=Sof(C42A)=Sof(H42D)=Sof(H42E)=Sof(H42F)=Sof(C43A)=Sof(H43D)=
 Sof(H43E)=Sof(H43F)=1-FVAR(1)
 Sof(H41)=Sof(C42)=Sof(H42A)=Sof(H42B)=Sof(H42C)=Sof(C43)=Sof(H43A)=Sof(H43B)=
 Sof(H43C)=FVAR(1)
 Sof(C38A)=Sof(H38A)=Sof(C39B)=Sof(H39A)=Sof(H39B)=Sof(H39C)=Sof(C40B)=
 Sof(H40A)=Sof(H40B)=Sof(H40C)=1-FVAR(2)
 Sof(C38B)=Sof(H38B)=Sof(C39A)=Sof(H39D)=Sof(H39E)=Sof(H39F)=Sof(C40A)=
 Sof(H40D)=Sof(H40E)=Sof(H40F)=FVAR(2)
4.a Ternary CH refined with riding coordinates:
 C5(H5), C11(H11), C14(H14), C23(H23), C26(H26), C38B(H38B), C38A(H38A),
 C41(H41), C41(H41A), C50(H50), C53(H53)
4.b Aromatic/amide H refined with riding coordinates:
 C2(H2), C3(H3), C7(H7), C8(H8), C9(H9), C19(H19), C20(H20), C21(H21),
 C30(H30), C31(H31), C34(H34), C35(H35), C36(H36), C46(H46), C47(H47), C48(H48)
4.c Idealised Me refined as rotating group:
 C12(H12A,H12B,H12C), C13(H13A,H13B,H13C), C15(H15A,H15B,H15C), C16(H16A,H16B,
 H16C), C24(H24A,H24B,H24C), C25(H25A,H25B,H25C), C27(H27A,H27B,H27C), C28(H28A,
 H28B,H28C), C39A(H39D,H39E,H39F), C39B(H39A,H39B,H39C), C40A(H40D,H40E,H40F),
 C40B(H40A,H40B,H40C), C42(H42A,H42B,H42C), C42A(H42D,H42E,H42F), C43(H43A,H43B,
 H43C), C43A(H43D,H43E,H43F), C51(H51A,H51B,H51C), C52(H52A,H52B,H52C),
 C54(H54A,H54B,H54C), C55(H55A,H55B,H55C)
;
_olex2_date_sample_data_collection 2018-02-18
_olex2_date_sample_submission 2018-02-18
_olex2_submission_original_sample_id maw180218
_olex2_submission_special_instructions 'No special instructions were received'

loop_
_space_group_symop_operation_xyz
'x, y, z'
'-x+1/2, y+1/2, -z+1/2'
'-x, -y, -z'
'x-1/2, -y-1/2, z-1/2'

loop_
_atom_site_label
_atom_site_type_symbol
_atom_site_fract_x
_atom_site_fract_y
_atom_site_fract_z
_atom_site_U_iso_or_equiv
_atom_site_adp_type
_atom_site_occupancy
_atom_site_site_symmetry_order
_atom_site_calc_flag
_atom_site_refinement_flags_posn
_atom_site_refinement_flags_adp
_atom_site_refinement_flags_occupancy
_atom_site_disorder_assembly
_atom_site_disorder_group
P1 P 0.54271(3) 0.33519(2) 0.28194(2) 0.01698(10) Uani 1 1 d . . . . .
N1 N 0.43589(11) 0.38202(7) 0.24183(7) 0.0202(3) Uani 1 1 d . . . . .
N2 N 0.33982(11) 0.48142(7) 0.24372(7) 0.0204(3) Uani 1 1 d . . . . .
N3 N 0.49849(11) 0.47626(7) 0.31675(7) 0.0188(3) Uani 1 1 d . . . . .
N4 N 0.58352(11) 0.30051(7) 0.21691(7) 0.0191(3) Uani 1 1 d . . . . .
N5 N 0.52530(11) 0.18633(7) 0.22865(7) 0.0197(3) Uani 1 1 d . . . . .
N6 N 0.64621(11) 0.20424(7) 0.17398(8) 0.0217(3) Uani 1 1 d . . . . .
C1 C 0.42669(13) 0.43983(8) 0.26583(8) 0.0182(3) Uani 1 1 d . . . . .
C2 C 0.36040(14) 0.54260(9) 0.27590(9) 0.0222(4) Uani 1 1 d . . . . .
H2 H 0.3136 0.5796 0.2683 0.027 Uiso 1 1 calc R . . . .
C3 C 0.45658(14) 0.54050(9) 0.31906(9) 0.0222(4) Uani 1 1 d . . . . .
H3 H 0.4913 0.5761 0.3467 0.027 Uiso 1 1 calc R . . . .
C4 C 0.60400(13) 0.45541(8) 0.34687(8) 0.0183(3) Uani 1 1 d . . . . .
C5 C 0.64607(13) 0.40069(8) 0.31024(9) 0.0183(3) Uani 1 1 d . . . . .
H5 H 0.7039 0.3791 0.3461 0.022 Uiso 1 1 calc R . . . .
C6 C 0.70315(14) 0.43717(8) 0.26503(9) 0.0211(4) Uani 1 1 d . . . . .
C7 C 0.79995(14) 0.46225(9) 0.29764(10) 0.0243(4) Uani 1 1 d . . . . .
H7 H 0.8439 0.4783 0.2702 0.029 Uiso 1 1 calc R . . . .
C8 C 0.84080(14) 0.46633(9) 0.37032(10) 0.0265(4) Uani 1 1 d . . . . .
H8 H 0.9160 0.4631 0.3876 0.032 Uiso 1 1 calc R . . . .
C9 C 0.78285(14) 0.47436(9) 0.41728(9) 0.0249(4) Uani 1 1 d . . . . .
H9 H 0.8219 0.4742 0.4639 0.030 Uiso 1 1 calc R . . . .
C10 C 0.66932(14) 0.48301(9) 0.40405(9) 0.0211(4) Uani 1 1 d . . . . .
C11 C 0.62846(14) 0.52267(9) 0.45620(9) 0.0243(4) Uani 1 1 d . . . . .
H11 H 0.5489 0.5242 0.4399 0.029 Uiso 1 1 calc R . . . .
C12 C 0.65673(16) 0.48746(12) 0.52548(10) 0.0345(5) Uani 1 1 d . . . . .
H12A H 0.6244 0.4433 0.5205 0.052 Uiso 1 1 calc GR . . . .
H12B H 0.6295 0.5132 0.5583 0.052 Uiso 1 1 calc GR . . . .
H12C H 0.7344 0.4834 0.5419 0.052 Uiso 1 1 calc GR . . . .
C13 C 0.66874(17) 0.59413(10) 0.46356(11) 0.0333(5) Uani 1 1 d . . . . .
H13A H 0.7464 0.5943 0.4817 0.050 Uiso 1 1 calc GR . . . .
H13B H 0.6358 0.6180 0.4949 0.050 Uiso 1 1 calc GR . . . .
H13C H 0.6498 0.6158 0.4188 0.050 Uiso 1 1 calc GR . . . .
C14 C 0.65291(15) 0.44766(9) 0.18939(9) 0.0263(4) Uani 1 1 d . . . . .
H14 H 0.5877 0.4193 0.1759 0.032 Uiso 1 1 calc R . . . .
C15 C 0.61852(18) 0.51987(11) 0.17527(11) 0.0372(5) Uani 1 1 d . . . . .
H15A H 0.5685 0.5318 0.2023 0.056 Uiso 1 1 calc GR . . . .
H15B H 0.5836 0.5254 0.1266 0.056 Uiso 1 1 calc GR . . . .
H15C H 0.6814 0.5486 0.1880 0.056 Uiso 1 1 calc GR . . . .
C16 C 0.72805(18) 0.42711(11) 0.14638(11) 0.0362(5) Uani 1 1 d . . . . .
H16A H 0.7912 0.4557 0.1572 0.054 Uiso 1 1 calc GR . . . .
H16B H 0.6914 0.4315 0.0978 0.054 Uiso 1 1 calc GR . . . .
H16C H 0.7499 0.3810 0.1564 0.054 Uiso 1 1 calc GR . . . .
C17 C 0.23882(14) 0.46186(9) 0.20022(9) 0.0230(4) Uani 1 1 d . . . . .
C18 C 0.22084(16) 0.46854(10) 0.12960(10) 0.0291(4) Uani 1 1 d . . . . .
C19 C 0.12006(17) 0.45064(11) 0.08965(11) 0.0376(5) Uani 1 1 d . . . . .
H19 H 0.1048 0.4545 0.0414 0.045 Uiso 1 1 calc R . . . .
C20 C 0.04232(17) 0.42750(11) 0.11897(12) 0.0385(5) Uani 1 1 d . . . . .
H20 H -0.0258 0.4159 0.0907 0.046 Uiso 1 1 calc R . . . .
C21 C 0.06226(16) 0.42102(11) 0.18891(11) 0.0341(5) Uani 1 1 d . . . . .
H21 H 0.0079 0.4047 0.2083 0.041 Uiso 1 1 calc R . . . .
C22 C 0.16114(14) 0.43807(9) 0.23139(10) 0.0254(4) Uani 1 1 d . . . . .
C23 C 0.18640(14) 0.42875(10) 0.30841(10) 0.0266(4) Uani 1 1 d . . . . .
H23 H 0.2469 0.4591 0.3294 0.032 Uiso 1 1 calc R . . . .
C24 C 0.09444(17) 0.44596(12) 0.33927(12) 0.0395(5) Uani 1 1 d . . . . .
H24A H 0.0734 0.4921 0.3288 0.059 Uiso 1 1 calc GR . . . .
H24B H 0.1171 0.4399 0.3889 0.059 Uiso 1 1 calc GR . . . .
H24C H 0.0337 0.4169 0.3199 0.059 Uiso 1 1 calc GR . . . .
C25 C 0.22419(18) 0.35813(11) 0.32780(11) 0.0372(5) Uani 1 1 d . . . . .
H25A H 0.1654 0.3272 0.3100 0.056 Uiso 1 1 calc GR . . . .
H25B H 0.2477 0.3543 0.3777 0.056 Uiso 1 1 calc GR . . . .
H25C H 0.2838 0.3476 0.3081 0.056 Uiso 1 1 calc GR . . . .
C26 C 0.30759(18) 0.49268(11) 0.09773(10) 0.0358(5) Uani 1 1 d . . . . .
H26 H 0.3652 0.5128 0.1349 0.043 Uiso 1 1 calc R . . . .
C27 C 0.2673(2) 0.54595(12) 0.04371(13) 0.0507(6) Uani 1 1 d . . . . .
H27A H 0.2153 0.5265 0.0046 0.076 Uiso 1 1 calc GR . . . .
H27B H 0.3274 0.5640 0.0286 0.076 Uiso 1 1 calc GR . . . .
H27C H 0.2332 0.5815 0.0633 0.076 Uiso 1 1 calc GR . . . .
C28 C 0.35641(19) 0.43487(12) 0.06795(12) 0.0428(5) Uani 1 1 d . . . . .
H28A H 0.3866 0.4030 0.1042 0.064 Uiso 1 1 calc GR . . . .
H28B H 0.4129 0.4513 0.0482 0.064 Uiso 1 1 calc GR . . . .
H28C H 0.3011 0.4132 0.0323 0.064 Uiso 1 1 calc GR . . . .
C29 C 0.58293(13) 0.23693(8) 0.20904(8) 0.0179(3) Uani 1 1 d . . . . .
C30 C 0.55588(15) 0.12523(9) 0.20777(10) 0.0266(4) Uani 1 1 d . . . . .
H30 H 0.5289 0.0832 0.2163 0.032 Uiso 1 1 calc R . . . .
C31 C 0.62939(15) 0.13611(9) 0.17384(10) 0.0271(4) Uani 1 1 d . . . . .
H31 H 0.6640 0.1035 0.1534 0.033 Uiso 1 1 calc R . . . .
C32 C 0.72001(15) 0.23451(9) 0.14100(10) 0.0266(4) Uani 1 1 d . . . . .
C33 C 0.68273(18) 0.25222(10) 0.07260(11) 0.0338(5) Uani 1 1 d . . . . .
C34 C 0.7580(2) 0.27564(11) 0.03982(13) 0.0456(6) Uani 1 1 d . . . . .
H34 H 0.7359 0.2880 -0.0070 0.055 Uiso 1 1 calc R . . . .
C35 C 0.8637(2) 0.28098(12) 0.07443(14) 0.0506(7) Uani 1 1 d . . . . .
H35 H 0.9137 0.2965 0.0511 0.061 Uiso 1 1 calc R . . . .
C36 C 0.89816(19) 0.26422(12) 0.14238(14) 0.0454(6) Uani 1 1 d . . . . .
H36 H 0.9714 0.2691 0.1655 0.054 Uiso 1 1 calc R . . . .
C37 C 0.82676(16) 0.24016(10) 0.17773(11) 0.0330(5) Uani 1 1 d . . . . .
C38B C 0.8642(5) 0.2177(3) 0.2553(3) 0.0262(11) Uani 0.729(11) 1 d . . P A 1
H38B H 0.8162 0.1811 0.2623 0.031 Uiso 0.729(11) 1 calc R . P A 1
C38A C 0.8586(17) 0.2338(8) 0.2441(10) 0.032(4) Uani 0.271(11) 1 d . U P A 2
H38A H 0.7930 0.2218 0.2587 0.039 Uiso 0.271(11) 1 calc R . P A 2
C39A C 0.8495(4) 0.2758(2) 0.2995(2) 0.0431(12) Uani 0.729(11) 1 d . . P A 1
H39D H 0.8964 0.3122 0.2937 0.065 Uiso 0.729(11) 1 calc GR . P A 1
H39E H 0.8675 0.2622 0.3475 0.065 Uiso 0.729(11) 1 calc GR . P A 1
H39F H 0.7751 0.2907 0.2857 0.065 Uiso 0.729(11) 1 calc GR . P A 1
C39B C 0.9074(15) 0.2930(5) 0.2896(6) 0.056(4) Uani 0.271(11) 1 d . . P A 2
H39A H 0.9735 0.3067 0.2786 0.084 Uiso 0.271(11) 1 calc GR . P A 2
H39B H 0.9231 0.2799 0.3377 0.084 Uiso 0.271(11) 1 calc GR . P A 2
H39C H 0.8567 0.3299 0.2813 0.084 Uiso 0.271(11) 1 calc GR . P A 2
C40A C 0.9795(4) 0.1925(3) 0.2777(2) 0.0460(11) Uani 0.729(11) 1 d . . P A 1
H40D H 0.9891 0.1564 0.2476 0.069 Uiso 0.729(11) 1 calc GR . P A 1
H40E H 0.9945 0.1763 0.3249 0.069 Uiso 0.729(11) 1 calc GR . P A 1
H40F H 1.0285 0.2287 0.2751 0.069 Uiso 0.729(11) 1 calc GR . P A 1
C40B C 0.9303(15) 0.1731(6) 0.2602(7) 0.050(4) Uani 0.271(11) 1 d . . P A 2
H40A H 0.8916 0.1342 0.2375 0.074 Uiso 0.271(11) 1 calc GR . P A 2
H40B H 0.9514 0.1658 0.3097 0.074 Uiso 0.271(11) 1 calc GR . P A 2
H40C H 0.9942 0.1802 0.2437 0.074 Uiso 0.271(11) 1 calc GR . P A 2
C41 C 0.56572(19) 0.24545(12) 0.03488(11) 0.0407(5) Uani 1 1 d . . . . .
H41 H 0.5257 0.2387 0.0704 0.049 Uiso 0.881(8) 1 calc R . P B 1
H41A H 0.5299 0.2117 0.0575 0.049 Uiso 0.119(8) 1 calc R . P B 2
C42 C 0.5194(3) 0.30812(17) -0.0052(3) 0.0657(12) Uani 0.881(8) 1 d . . P B 1
H42A H 0.5310 0.3462 0.0257 0.099 Uiso 0.881(8) 1 calc GR . P B 1
H42B H 0.4428 0.3022 -0.0252 0.099 Uiso 0.881(8) 1 calc GR . P B 1
H42C H 0.5550 0.3159 -0.0417 0.099 Uiso 0.881(8) 1 calc GR . P B 1
C42A C 0.5183(16) 0.3058(11) 0.0343(13) 0.036(5) Uani 0.119(8) 1 d . U P B 2
H42D H 0.5163 0.3176 0.0808 0.055 Uiso 0.119(8) 1 calc GR . P B 2
H42E H 0.4454 0.3039 0.0049 0.055 Uiso 0.119(8) 1 calc GR . P B 2
H42F H 0.5591 0.3392 0.0166 0.055 Uiso 0.119(8) 1 calc GR . P B 2
C43 C 0.5435(3) 0.18541(17) -0.01164(19) 0.0552(11) Uani 0.881(8) 1 d . . P B 1
H43A H 0.5805 0.1903 -0.0478 0.083 Uiso 0.881(8) 1 calc GR . P B 1
H43B H 0.4666 0.1817 -0.0321 0.083 Uiso 0.881(8) 1 calc GR . P B 1
H43C H 0.5690 0.1454 0.0150 0.083 Uiso 0.881(8) 1 calc GR . P B 1
C43A C 0.576(2) 0.2186(17) -0.0399(14) 0.061(8) Uani 0.119(8) 1 d . U P B 2
H43D H 0.6001 0.2548 -0.0644 0.091 Uiso 0.119(8) 1 calc GR . P B 2
H43E H 0.5060 0.2030 -0.0666 0.091 Uiso 0.119(8) 1 calc GR . P B 2
H43F H 0.6272 0.1821 -0.0332 0.091 Uiso 0.119(8) 1 calc GR . P B 2
C44 C 0.44295(14) 0.19153(8) 0.26430(9) 0.0204(3) Uani 1 1 d . . . . .
C45 C 0.33977(14) 0.20877(9) 0.22722(9) 0.0225(4) Uani 1 1 d . . . . .
C46 C 0.25990(15) 0.20620(9) 0.26194(10) 0.0279(4) Uani 1 1 d . . . . .
H46 H 0.1887 0.2173 0.2385 0.033 Uiso 1 1 calc R . . . .
C47 C 0.28270(16) 0.18784(10) 0.32973(11) 0.0331(5) Uani 1 1 d . . . . .
H47 H 0.2269 0.1856 0.3522 0.040 Uiso 1 1 calc R . . . .
C48 C 0.38527(17) 0.17268(10) 0.36520(10) 0.0324(4) Uani 1 1 d . . . . .
H48 H 0.3996 0.1607 0.4120 0.039 Uiso 1 1 calc R . . . .
C49 C 0.46871(15) 0.17463(9) 0.33331(10) 0.0256(4) Uani 1 1 d . . . . .
C50 C 0.58216(16) 0.15941(11) 0.37251(10) 0.0338(5) Uani 1 1 d . . . . .
H50 H 0.6300 0.1722 0.3430 0.041 Uiso 1 1 calc R . . . .
C51 C 0.6157(2) 0.20002(13) 0.43854(11) 0.0462(6) Uani 1 1 d . . . . .
H51A H 0.5997 0.2469 0.4282 0.069 Uiso 1 1 calc GR . . . .
H51B H 0.6924 0.1946 0.4587 0.069 Uiso 1 1 calc GR . . . .
H51C H 0.5764 0.1845 0.4709 0.069 Uiso 1 1 calc GR . . . .
C52 C 0.5971(2) 0.08524(12) 0.38746(13) 0.0515(6) Uani 1 1 d . . . . .
H52A H 0.5515 0.0714 0.4167 0.077 Uiso 1 1 calc GR . . . .
H52B H 0.6719 0.0764 0.4108 0.077 Uiso 1 1 calc GR . . . .
H52C H 0.5776 0.0605 0.3444 0.077 Uiso 1 1 calc GR . . . .
C53 C 0.31533(15) 0.22865(10) 0.15241(9) 0.0273(4) Uani 1 1 d . . . . .
H53 H 0.3809 0.2501 0.1449 0.033 Uiso 1 1 calc R . . . .
C54 C 0.22504(17) 0.27877(11) 0.13251(11) 0.0361(5) Uani 1 1 d . . . . .
H54A H 0.1575 0.2574 0.1332 0.054 Uiso 1 1 calc GR . . . .
H54B H 0.2207 0.2955 0.0865 0.054 Uiso 1 1 calc GR . . . .
H54C H 0.2388 0.3156 0.1651 0.054 Uiso 1 1 calc GR . . . .
C55 C 0.2921(2) 0.16765(13) 0.10654(12) 0.0512(6) Uani 1 1 d . . . . .
H55A H 0.3521 0.1367 0.1195 0.077 Uiso 1 1 calc GR . . . .
H55B H 0.2823 0.1810 0.0588 0.077 Uiso 1 1 calc GR . . . .
H55C H 0.2271 0.1461 0.1118 0.077 Uiso 1 1 calc GR . . . .

loop_
_atom_site_aniso_label
_atom_site_aniso_U_11
_atom_site_aniso_U_22
_atom_site_aniso_U_33
_atom_site_aniso_U_23
_atom_site_aniso_U_13
_atom_site_aniso_U_12
P1 0.0180(2) 0.0174(2) 0.0167(2) -0.00150(16) 0.00670(16) -0.00259(16)
N1 0.0176(7) 0.0220(7) 0.0215(7) -0.0033(6) 0.0058(6) -0.0008(6)
N2 0.0191(7) 0.0227(7) 0.0198(7) -0.0014(6) 0.0056(6) 0.0016(6)
N3 0.0188(7) 0.0196(7) 0.0194(7) -0.0021(6) 0.0075(6) -0.0014(5)
N4 0.0215(7) 0.0189(7) 0.0182(7) -0.0018(6) 0.0076(6) -0.0001(5)
N5 0.0214(7) 0.0184(7) 0.0198(7) -0.0015(6) 0.0060(6) -0.0014(5)
N6 0.0222(7) 0.0198(7) 0.0247(8) -0.0056(6) 0.0088(6) -0.0019(6)
C1 0.0170(8) 0.0226(8) 0.0173(8) 0.0000(7) 0.0083(6) -0.0011(6)
C2 0.0258(9) 0.0201(8) 0.0238(9) -0.0008(7) 0.0117(7) 0.0027(7)
C3 0.0258(9) 0.0203(8) 0.0233(9) -0.0028(7) 0.0111(7) -0.0013(7)
C4 0.0193(8) 0.0203(8) 0.0176(8) -0.0001(6) 0.0089(7) -0.0039(6)
C5 0.0181(8) 0.0190(8) 0.0182(8) -0.0005(6) 0.0054(7) -0.0023(6)
C6 0.0222(8) 0.0206(8) 0.0236(9) -0.0027(7) 0.0117(7) -0.0009(6)
C7 0.0219(8) 0.0256(9) 0.0300(10) -0.0037(8) 0.0148(8) -0.0026(7)
C8 0.0166(8) 0.0280(9) 0.0342(10) -0.0050(8) 0.0051(7) -0.0034(7)
C9 0.0231(9) 0.0281(9) 0.0219(9) -0.0035(7) 0.0028(7) -0.0022(7)
C10 0.0221(8) 0.0228(8) 0.0194(8) -0.0011(7) 0.0073(7) -0.0031(7)
C11 0.0241(9) 0.0289(9) 0.0215(9) -0.0041(7) 0.0089(7) -0.0039(7)
C12 0.0309(10) 0.0517(13) 0.0221(9) 0.0002(9) 0.0088(8) -0.0036(9)
C13 0.0392(11) 0.0314(10) 0.0318(11) -0.0112(9) 0.0138(9) -0.0067(8)
C14 0.0286(9) 0.0305(10) 0.0216(9) 0.0005(8) 0.0095(8) -0.0078(8)
C15 0.0430(12) 0.0372(11) 0.0330(11) 0.0060(9) 0.0126(10) 0.0011(9)
C16 0.0508(13) 0.0367(11) 0.0274(10) -0.0022(9) 0.0214(10) -0.0053(10)
C17 0.0205(8) 0.0228(9) 0.0237(9) -0.0010(7) 0.0021(7) 0.0036(7)
C18 0.0342(10) 0.0281(10) 0.0234(9) 0.0010(8) 0.0043(8) 0.0004(8)
C19 0.0411(12) 0.0394(12) 0.0246(10) 0.0005(9) -0.0054(9) 0.0015(9)
C20 0.0259(10) 0.0409(12) 0.0393(12) -0.0005(10) -0.0084(9) -0.0004(9)
C21 0.0226(9) 0.0377(11) 0.0392(12) 0.0018(9) 0.0030(9) 0.0000(8)
C22 0.0202(9) 0.0250(9) 0.0301(10) 0.0007(8) 0.0047(7) 0.0033(7)
C23 0.0208(9) 0.0335(10) 0.0273(9) -0.0009(8) 0.0095(8) -0.0012(7)
C24 0.0352(11) 0.0474(13) 0.0403(12) 0.0024(10) 0.0177(10) 0.0098(10)
C25 0.0402(12) 0.0428(12) 0.0306(11) 0.0052(9) 0.0128(9) 0.0088(9)
C26 0.0457(12) 0.0421(12) 0.0199(9) -0.0023(9) 0.0091(9) -0.0084(10)
C27 0.0824(19) 0.0411(13) 0.0389(13) 0.0031(11) 0.0341(13) 0.0046(12)
C28 0.0407(12) 0.0520(14) 0.0364(12) 0.0017(11) 0.0113(10) 0.0045(10)
C29 0.0163(8) 0.0217(8) 0.0146(8) -0.0005(6) 0.0019(6) -0.0011(6)
C30 0.0304(10) 0.0176(8) 0.0318(10) -0.0047(7) 0.0080(8) -0.0009(7)
C31 0.0301(10) 0.0207(9) 0.0316(10) -0.0076(8) 0.0098(8) -0.0003(7)
C32 0.0322(10) 0.0221(9) 0.0315(10) -0.0091(8) 0.0193(8) -0.0030(7)
C33 0.0467(12) 0.0265(10) 0.0336(11) -0.0059(8) 0.0202(10) 0.0011(9)
C34 0.0733(17) 0.0341(12) 0.0426(13) -0.0014(10) 0.0389(13) 0.0002(11)
C35 0.0618(16) 0.0417(13) 0.0677(18) -0.0093(12) 0.0518(15) -0.0126(11)
C36 0.0389(12) 0.0470(14) 0.0612(16) -0.0186(12) 0.0328(12) -0.0124(10)
C37 0.0300(10) 0.0334(11) 0.0414(12) -0.0140(9) 0.0198(9) -0.0074(8)
C38B 0.0215(18) 0.030(3) 0.026(2) -0.003(2) 0.0051(16) -0.0035(19)
C38A 0.022(5) 0.032(6) 0.043(6) 0.005(4) 0.008(4) -0.005(4)
C39A 0.032(2) 0.056(3) 0.0372(18) -0.0140(17) 0.0002(16) 0.0146(18)
C39B 0.071(10) 0.031(5) 0.051(6) -0.008(4) -0.014(6) 0.009(5)
C40A 0.031(2) 0.048(2) 0.055(2) -0.0164(19) 0.0049(18) 0.0097(16)
C40B 0.070(10) 0.030(5) 0.052(7) 0.008(5) 0.023(7) 0.009(6)
C41 0.0482(13) 0.0446(13) 0.0289(11) 0.0012(10) 0.0095(10) 0.0059(10)
C42 0.078(2) 0.0480(18) 0.062(3) 0.0053(18) 0.002(2) 0.0195(17)
C42A 0.037(8) 0.051(9) 0.026(8) 0.005(7) 0.016(7) 0.009(6)
C43 0.0507(18) 0.0496(19) 0.056(2) -0.0112(16) -0.0037(15) 0.0044(14)
C43A 0.061(10) 0.069(11) 0.051(10) -0.011(8) 0.010(8) 0.012(8)
C44 0.0232(8) 0.0175(8) 0.0217(8) -0.0012(7) 0.0077(7) -0.0047(6)
C45 0.0244(9) 0.0207(8) 0.0221(9) -0.0023(7) 0.0057(7) -0.0047(7)
C46 0.0242(9) 0.0262(9) 0.0332(10) -0.0014(8) 0.0075(8) -0.0030(7)
C47 0.0355(11) 0.0352(11) 0.0362(11) 0.0009(9) 0.0232(9) -0.0067(8)
C48 0.0400(11) 0.0361(11) 0.0229(9) 0.0049(8) 0.0114(9) -0.0051(9)
C49 0.0295(9) 0.0243(9) 0.0230(9) 0.0012(7) 0.0067(8) -0.0045(7)
C50 0.0332(11) 0.0421(12) 0.0228(9) 0.0071(9) 0.0016(8) 0.0019(9)
C51 0.0492(14) 0.0519(14) 0.0290(11) 0.0007(10) -0.0052(10) -0.0017(11)
C52 0.0603(16) 0.0463(14) 0.0400(13) 0.0080(11) -0.0013(12) 0.0147(12)
C53 0.0231(9) 0.0354(10) 0.0210(9) 0.0009(8) 0.0016(7) -0.0027(8)
C54 0.0332(11) 0.0416(12) 0.0284(11) 0.0030(9) -0.0015(9) 0.0042(9)
C55 0.0697(17) 0.0493(14) 0.0269(11) -0.0092(10) -0.0013(11) 0.0076(12)

loop_
_atom_type_symbol
_atom_type_description
_atom_type_scat_dispersion_real
_atom_type_scat_dispersion_imag
_atom_type_scat_source
C C 0.0033 0.0016 'International Tables Vol C Tables 4.2.6.8 and 6.1.1.4'
H H 0.0000 0.0000 'International Tables Vol C Tables 4.2.6.8 and 6.1.1.4'
N N 0.0061 0.0033 'International Tables Vol C Tables 4.2.6.8 and 6.1.1.4'
P P 0.1023 0.0942 'International Tables Vol C Tables 4.2.6.8 and 6.1.1.4'

loop_
_geom_angle_atom_site_label_1
_geom_angle_atom_site_label_2
_geom_angle_atom_site_label_3
_geom_angle
_geom_angle_site_symmetry_1
_geom_angle_site_symmetry_3
_geom_angle_publ_flag
N1 P1 C5 100.67(7) . . ?
N4 P1 N1 103.78(7) . . ?
N4 P1 C5 100.84(7) . . ?
C1 N1 P1 117.99(12) . . ?
C1 N2 C2 110.23(14) . . ?
C1 N2 C17 124.79(14) . . ?
C2 N2 C17 124.60(14) . . ?
C1 N3 C3 108.49(14) . . ?
C1 N3 C4 123.09(14) . . ?
C4 N3 C3 126.77(14) . . ?
C29 N4 P1 120.90(12) . . ?
C29 N5 C30 110.45(14) . . ?
C29 N5 C44 128.02(14) . . ?
C30 N5 C44 121.52(15) . . ?
C29 N6 C31 111.03(15) . . ?
C29 N6 C32 126.15(14) . . ?
C31 N6 C32 122.82(15) . . ?
N1 C1 N2 125.29(15) . . ?
N1 C1 N3 130.22(15) . . ?
N2 C1 N3 104.46(14) . . ?
N2 C2 H2 125.8 . . ?
C3 C2 N2 108.34(15) . . ?
C3 C2 H2 125.8 . . ?
N3 C3 H3 125.9 . . ?
C2 C3 N3 108.20(15) . . ?
C2 C3 H3 125.9 . . ?
N3 C4 C5 116.06(14) . . ?
C10 C4 N3 124.43(15) . . ?
C10 C4 C5 119.46(15) . . ?
P1 C5 H5 105.1 . . ?
C4 C5 P1 110.35(11) . . ?
C4 C5 H5 105.1 . . ?
C4 C5 C6 103.70(13) . . ?
C6 C5 P1 125.86(12) . . ?
C6 C5 H5 105.1 . . ?
C5 C6 C14 122.03(15) . . ?
C7 C6 C5 115.08(16) . . ?
C7 C6 C14 122.82(16) . . ?
C6 C7 H7 117.5 . . ?
C6 C7 C8 124.90(17) . . ?
C8 C7 H7 117.5 . . ?
C7 C8 H8 116.6 . . ?
C9 C8 C7 126.74(17) . . ?
C9 C8 H8 116.6 . . ?
C8 C9 H9 116.4 . . ?
C8 C9 C10 127.29(17) . . ?
C10 C9 H9 116.4 . . ?
C4 C10 C9 119.37(16) . . ?
C4 C10 C11 123.45(15) . . ?
C9 C10 C11 117.17(15) . . ?
C10 C11 H11 107.5 . . ?
C10 C11 C12 110.29(16) . . ?
C10 C11 C13 113.09(15) . . ?
C12 C11 H11 107.5 . . ?
C13 C11 H11 107.5 . . ?
C13 C11 C12 110.74(16) . . ?
C11 C12 H12A 109.5 . . ?
C11 C12 H12B 109.5 . . ?
C11 C12 H12C 109.5 . . ?
H12A C12 H12B 109.5 . . ?
H12A C12 H12C 109.5 . . ?
H12B C12 H12C 109.5 . . ?
C11 C13 H13A 109.5 . . ?
C11 C13 H13B 109.5 . . ?
C11 C13 H13C 109.5 . . ?
H13A C13 H13B 109.5 . . ?
H13A C13 H13C 109.5 . . ?
H13B C13 H13C 109.5 . . ?
C6 C14 H14 108.0 . . ?
C6 C14 C15 110.51(16) . . ?
C6 C14 C16 111.59(16) . . ?
C15 C14 H14 108.0 . . ?
C16 C14 H14 108.0 . . ?
C16 C14 C15 110.59(16) . . ?
C14 C15 H15A 109.5 . . ?
C14 C15 H15B 109.5 . . ?
C14 C15 H15C 109.5 . . ?
H15A C15 H15B 109.5 . . ?
H15A C15 H15C 109.5 . . ?
H15B C15 H15C 109.5 . . ?
C14 C16 H16A 109.5 . . ?
C14 C16 H16B 109.5 . . ?
C14 C16 H16C 109.5 . . ?
H16A C16 H16B 109.5 . . ?
H16A C16 H16C 109.5 . . ?
H16B C16 H16C 109.5 . . ?
C18 C17 N2 119.23(16) . . ?
C18 C17 C22 122.97(17) . . ?
C22 C17 N2 117.79(16) . . ?
C17 C18 C19 116.95(19) . . ?
C17 C18 C26 121.44(17) . . ?
C19 C18 C26 121.59(18) . . ?
C18 C19 H19 119.4 . . ?
C20 C19 C18 121.2(2) . . ?
C20 C19 H19 119.4 . . ?
C19 C20 H20 119.6 . . ?
C19 C20 C21 120.72(19) . . ?
C21 C20 H20 119.6 . . ?
C20 C21 H21 119.6 . . ?
C20 C21 C22 120.7(2) . . ?
C22 C21 H21 119.6 . . ?
C17 C22 C23 120.90(16) . . ?
C21 C22 C17 117.43(18) . . ?
C21 C22 C23 121.62(17) . . ?
C22 C23 H23 107.3 . . ?
C22 C23 C24 114.10(16) . . ?
C22 C23 C25 110.46(16) . . ?
C24 C23 H23 107.3 . . ?
C24 C23 C25 109.96(17) . . ?
C25 C23 H23 107.3 . . ?
C23 C24 H24A 109.5 . . ?
C23 C24 H24B 109.5 . . ?
C23 C24 H24C 109.5 . . ?
H24A C24 H24B 109.5 . . ?
H24A C24 H24C 109.5 . . ?
H24B C24 H24C 109.5 . . ?
C23 C25 H25A 109.5 . . ?
C23 C25 H25B 109.5 . . ?
C23 C25 H25C 109.5 . . ?
H25A C25 H25B 109.5 . . ?
H25A C25 H25C 109.5 . . ?
H25B C25 H25C 109.5 . . ?
C18 C26 H26 107.7 . . ?
C18 C26 C27 112.15(19) . . ?
C18 C26 C28 110.62(18) . . ?
C27 C26 H26 107.7 . . ?
C28 C26 H26 107.7 . . ?
C28 C26 C27 110.88(18) . . ?
C26 C27 H27A 109.5 . . ?
C26 C27 H27B 109.5 . . ?
C26 C27 H27C 109.5 . . ?
H27A C27 H27B 109.5 . . ?
H27A C27 H27C 109.5 . . ?
H27B C27 H27C 109.5 . . ?
C26 C28 H28A 109.5 . . ?
C26 C28 H28B 109.5 . . ?
C26 C28 H28C 109.5 . . ?
H28A C28 H28B 109.5 . . ?
H28A C28 H28C 109.5 . . ?
H28B C28 H28C 109.5 . . ?
N4 C29 N5 133.18(16) . . ?
N4 C29 N6 123.46(15) . . ?
N5 C29 N6 103.35(14) . . ?
N5 C30 H30 126.0 . . ?
C31 C30 N5 107.97(16) . . ?
C31 C30 H30 126.0 . . ?
N6 C31 H31 126.4 . . ?
C30 C31 N6 107.16(16) . . ?
C30 C31 H31 126.4 . . ?
C33 C32 N6 118.02(17) . . ?
C33 C32 C37 123.46(18) . . ?
C37 C32 N6 118.34(18) . . ?
C32 C33 C34 117.0(2) . . ?
C32 C33 C41 121.55(18) . . ?
C34 C33 C41 121.4(2) . . ?
C33 C34 H34 119.6 . . ?
C35 C34 C33 120.8(2) . . ?
C35 C34 H34 119.6 . . ?
C34 C35 H35 119.5 . . ?
C34 C35 C36 121.0(2) . . ?
C36 C35 H35 119.5 . . ?
C35 C36 H36 119.6 . . ?
C35 C36 C37 120.8(2) . . ?
C37 C36 H36 119.6 . . ?
C32 C37 C38B 120.8(3) . . ?
C36 C37 C32 116.9(2) . . ?
C36 C37 C38B 122.2(3) . . ?
C38A C37 C32 123.1(9) . . ?
C38A C37 C36 119.1(9) . . ?
C37 C38B H38B 108.0 . . ?
C39A C38B C37 108.0(4) . . ?
C39A C38B H38B 108.0 . . ?
C39A C38B C40A 110.1(4) . . ?
C40A C38B C37 114.5(5) . . ?
C40A C38B H38B 108.0 . . ?
C37 C38A H38A 105.2 . . ?
C37 C38A C39B 120.7(12) . . ?
C37 C38A C40B 108.2(15) . . ?
C39B C38A H38A 105.2 . . ?
C40B C38A H38A 105.2 . . ?
C40B C38A C39B 111.2(13) . . ?
C38B C39A H39D 109.5 . . ?
C38B C39A H39E 109.5 . . ?
C38B C39A H39F 109.5 . . ?
H39D C39A H39E 109.5 . . ?
H39D C39A H39F 109.5 . . ?
H39E C39A H39F 109.5 . . ?
C38A C39B H39A 109.5 . . ?
C38A C39B H39B 109.5 . . ?
C38A C39B H39C 109.5 . . ?
H39A C39B H39B 109.5 . . ?
H39A C39B H39C 109.5 . . ?
H39B C39B H39C 109.5 . . ?
C38B C40A H40D 109.5 . . ?
C38B C40A H40E 109.5 . . ?
C38B C40A H40F 109.5 . . ?
H40D C40A H40E 109.5 . . ?
H40D C40A H40F 109.5 . . ?
H40E C40A H40F 109.5 . . ?
C38A C40B H40A 109.5 . . ?
C38A C40B H40B 109.5 . . ?
C38A C40B H40C 109.5 . . ?
H40A C40B H40B 109.5 . . ?
H40A C40B H40C 109.5 . . ?
H40B C40B H40C 109.5 . . ?
C33 C41 H41 106.7 . . ?
C33 C41 H41A 110.7 . . ?
C33 C41 C42 113.2(2) . . ?
C33 C41 C43A 100.7(10) . . ?
C42 C41 H41 106.7 . . ?
C42A C41 C33 108.3(10) . . ?
C42A C41 H41A 110.7 . . ?
C42A C41 C43A 115.4(13) . . ?
C43 C41 C33 112.9(2) . . ?
C43 C41 H41 106.7 . . ?
C43 C41 C42 110.1(2) . . ?
C43A C41 H41A 110.7 . . ?
C41 C42 H42A 109.5 . . ?
C41 C42 H42B 109.5 . . ?
C41 C42 H42C 109.5 . . ?
H42A C42 H42B 109.5 . . ?
H42A C42 H42C 109.5 . . ?
H42B C42 H42C 109.5 . . ?
C41 C42A H42D 109.5 . . ?
C41 C42A H42E 109.5 . . ?
C41 C42A H42F 109.5 . . ?
H42D C42A H42E 109.5 . . ?
H42D C42A H42F 109.5 . . ?
H42E C42A H42F 109.5 . . ?
C41 C43 H43A 109.5 . . ?
C41 C43 H43B 109.5 . . ?
C41 C43 H43C 109.5 . . ?
H43A C43 H43B 109.5 . . ?
H43A C43 H43C 109.5 . . ?
H43B C43 H43C 109.5 . . ?
C41 C43A H43D 109.5 . . ?
C41 C43A H43E 109.5 . . ?
C41 C43A H43F 109.5 . . ?
H43D C43A H43E 109.5 . . ?
H43D C43A H43F 109.5 . . ?
H43E C43A H43F 109.5 . . ?
C45 C44 N5 118.68(15) . . ?
C49 C44 N5 117.93(16) . . ?
C49 C44 C45 123.24(16) . . ?
C44 C45 C53 121.70(16) . . ?
C46 C45 C44 116.88(17) . . ?
C46 C45 C53 121.42(16) . . ?
C45 C46 H46 119.5 . . ?
C47 C46 C45 121.04(18) . . ?
C47 C46 H46 119.5 . . ?
C46 C47 H47 119.6 . . ?
C48 C47 C46 120.72(18) . . ?
C48 C47 H47 119.6 . . ?
C47 C48 H48 119.6 . . ?
C47 C48 C49 120.90(18) . . ?
C49 C48 H48 119.6 . . ?
C44 C49 C48 117.19(17) . . ?
C44 C49 C50 121.70(17) . . ?
C48 C49 C50 121.11(17) . . ?
C49 C50 H50 107.7 . . ?
C49 C50 C51 111.58(18) . . ?
C49 C50 C52 111.06(18) . . ?
C51 C50 H50 107.7 . . ?
C52 C50 H50 107.7 . . ?
C52 C50 C51 110.98(18) . . ?
C50 C51 H51A 109.5 . . ?
C50 C51 H51B 109.5 . . ?
C50 C51 H51C 109.5 . . ?
H51A C51 H51B 109.5 . . ?
H51A C51 H51C 109.5 . . ?
H51B C51 H51C 109.5 . . ?
C50 C52 H52A 109.5 . . ?
C50 C52 H52B 109.5 . . ?
C50 C52 H52C 109.5 . . ?
H52A C52 H52B 109.5 . . ?
H52A C52 H52C 109.5 . . ?
H52B C52 H52C 109.5 . . ?
C45 C53 H53 107.4 . . ?
C45 C53 C54 112.84(16) . . ?
C45 C53 C55 110.58(17) . . ?
C54 C53 H53 107.4 . . ?
C54 C53 C55 111.00(17) . . ?
C55 C53 H53 107.4 . . ?
C53 C54 H54A 109.5 . . ?
C53 C54 H54B 109.5 . . ?
C53 C54 H54C 109.5 . . ?
H54A C54 H54B 109.5 . . ?
H54A C54 H54C 109.5 . . ?
H54B C54 H54C 109.5 . . ?
C53 C55 H55A 109.5 . . ?
C53 C55 H55B 109.5 . . ?
C53 C55 H55C 109.5 . . ?
H55A C55 H55B 109.5 . . ?
H55A C55 H55C 109.5 . . ?
H55B C55 H55C 109.5 . . ?

loop_
_geom_bond_atom_site_label_1
_geom_bond_atom_site_label_2
_geom_bond_distance
_geom_bond_site_symmetry_2
_geom_bond_publ_flag
P1 N1 1.7016(15) . ?
P1 N4 1.6932(15) . ?
P1 C5 1.8659(17) . ?
N1 C1 1.282(2) . ?
N2 C1 1.385(2) . ?
N2 C2 1.391(2) . ?
N2 C17 1.433(2) . ?
N3 C1 1.407(2) . ?
N3 C3 1.413(2) . ?
N3 C4 1.412(2) . ?
N4 C29 1.294(2) . ?
N5 C29 1.384(2) . ?
N5 C30 1.395(2) . ?
N5 C44 1.440(2) . ?
N6 C29 1.384(2) . ?
N6 C31 1.393(2) . ?
N6 C32 1.438(2) . ?
C2 H2 0.9500 . ?
C2 C3 1.327(3) . ?
C3 H3 0.9500 . ?
C4 C5 1.510(2) . ?
C4 C10 1.366(2) . ?
C5 H5 1.0000 . ?
C5 C6 1.510(2) . ?
C6 C7 1.358(2) . ?
C6 C14 1.517(2) . ?
C7 H7 0.9500 . ?
C7 C8 1.433(3) . ?
C8 H8 0.9500 . ?
C8 C9 1.366(3) . ?
C9 H9 0.9500 . ?
C9 C10 1.438(2) . ?
C10 C11 1.526(2) . ?
C11 H11 1.0000 . ?
C11 C12 1.531(3) . ?
C11 C13 1.529(3) . ?
C12 H12A 0.9800 . ?
C12 H12B 0.9800 . ?
C12 H12C 0.9800 . ?
C13 H13A 0.9800 . ?
C13 H13B 0.9800 . ?
C13 H13C 0.9800 . ?
C14 H14 1.0000 . ?
C14 C15 1.531(3) . ?
C14 C16 1.523(3) . ?
C15 H15A 0.9800 . ?
C15 H15B 0.9800 . ?
C15 H15C 0.9800 . ?
C16 H16A 0.9800 . ?
C16 H16B 0.9800 . ?
C16 H16C 0.9800 . ?
C17 C18 1.395(3) . ?
C17 C22 1.405(3) . ?
C18 C19 1.396(3) . ?
C18 C26 1.516(3) . ?
C19 H19 0.9500 . ?
C19 C20 1.378(3) . ?
C20 H20 0.9500 . ?
C20 C21 1.379(3) . ?
C21 H21 0.9500 . ?
C21 C22 1.391(3) . ?
C22 C23 1.521(3) . ?
C23 H23 1.0000 . ?
C23 C24 1.523(3) . ?
C23 C25 1.527(3) . ?
C24 H24A 0.9800 . ?
C24 H24B 0.9800 . ?
C24 H24C 0.9800 . ?
C25 H25A 0.9800 . ?
C25 H25B 0.9800 . ?
C25 H25C 0.9800 . ?
C26 H26 1.0000 . ?
C26 C27 1.528(3) . ?
C26 C28 1.525(3) . ?
C27 H27A 0.9800 . ?
C27 H27B 0.9800 . ?
C27 H27C 0.9800 . ?
C28 H28A 0.9800 . ?
C28 H28B 0.9800 . ?
C28 H28C 0.9800 . ?
C30 H30 0.9500 . ?
C30 C31 1.330(3) . ?
C31 H31 0.9500 . ?
C32 C33 1.392(3) . ?
C32 C37 1.398(3) . ?
C33 C34 1.398(3) . ?
C33 C41 1.520(3) . ?
C34 H34 0.9500 . ?
C34 C35 1.374(4) . ?
C35 H35 0.9500 . ?
C35 C36 1.375(4) . ?
C36 H36 0.9500 . ?
C36 C37 1.396(3) . ?
C37 C38B 1.587(7) . ?
C37 C38A 1.308(19) . ?
C38B H38B 1.0000 . ?
C38B C39A 1.519(7) . ?
C38B C40A 1.534(7) . ?
C38A H38A 1.0000 . ?
C38A C39B 1.54(2) . ?
C38A C40B 1.523(19) . ?
C39A H39D 0.9800 . ?
C39A H39E 0.9800 . ?
C39A H39F 0.9800 . ?
C39B H39A 0.9800 . ?
C39B H39B 0.9800 . ?
C39B H39C 0.9800 . ?
C40A H40D 0.9800 . ?
C40A H40E 0.9800 . ?
C40A H40F 0.9800 . ?
C40B H40A 0.9800 . ?
C40B H40B 0.9800 . ?
C40B H40C 0.9800 . ?
C41 H41 1.0000 . ?
C41 H41A 1.0000 . ?
C41 C42 1.540(4) . ?
C41 C42A 1.36(2) . ?
C41 C43 1.517(4) . ?
C41 C43A 1.65(3) . ?
C42 H42A 0.9800 . ?
C42 H42B 0.9800 . ?
C42 H42C 0.9800 . ?
C42A H42D 0.9800 . ?
C42A H42E 0.9800 . ?
C42A H42F 0.9800 . ?
C43 H43A 0.9800 . ?
C43 H43B 0.9800 . ?
C43 H43C 0.9800 . ?
C43A H43D 0.9800 . ?
C43A H43E 0.9800 . ?
C43A H43F 0.9800 . ?
C44 C45 1.400(2) . ?
C44 C49 1.394(3) . ?
C45 C46 1.396(3) . ?
C45 C53 1.520(3) . ?
C46 H46 0.9500 . ?
C46 C47 1.379(3) . ?
C47 H47 0.9500 . ?
C47 C48 1.374(3) . ?
C48 H48 0.9500 . ?
C48 C49 1.397(3) . ?
C49 C50 1.513(3) . ?
C50 H50 1.0000 . ?
C50 C51 1.534(3) . ?
C50 C52 1.531(3) . ?
C51 H51A 0.9800 . ?
C51 H51B 0.9800 . ?
C51 H51C 0.9800 . ?
C52 H52A 0.9800 . ?
C52 H52B 0.9800 . ?
C52 H52C 0.9800 . ?
C53 H53 1.0000 . ?
C53 C54 1.522(3) . ?
C53 C55 1.526(3) . ?
C54 H54A 0.9800 . ?
C54 H54B 0.9800 . ?
C54 H54C 0.9800 . ?
C55 H55A 0.9800 . ?
C55 H55B 0.9800 . ?
C55 H55C 0.9800 . ?
